data_2107043
loop_
_publ_author_name
'Lin, S.B.'
'Burley, B.J.'

_publ_section_title
;
 The crystal structure of meionite
;
_journal_name_full 'Acta Crystallographica B (24,1968-38,1982)'
_journal_page_first 2024
_journal_page_last 2026
_journal_volume 29
_journal_year 1973
_chemical_formula_sum 'C1.896 Al11.448 Ca7.32 Cl0.054 K0.192 Na0.392 O53.904 S0.054 Si12.552'
_chemical_name_systematic
;
Ca7.32 K0.192 Na0.392 (Al11.448 Si12.552 O48) (C O3)1.896 Cl0.054 (S O4)0.054
;
_space_group_IT_number 86
_symmetry_space_group_name_Hall 'P 4n -1n'
_symmetry_space_group_name_H-M 'P 42/n :1'
_cell_angle_alpha 90
_cell_angle_beta 90
_cell_angle_gamma 90
_cell_formula_units_Z 1
_cell_length_a 12.194
_cell_length_b 12.194
_cell_length_c 7.557
_cell_volume 1123.678
_citation_journal_id_ASTM ACBCAR
_cod_data_source_file Lin_ACBCAR_1973_1214.cif
_cod_data_source_block C1.896Al11.448Ca7.32Cl0.054K0.192Na0.392O53.904S0.054Si12.552
_cod_original_sg_symbol_Hall '-P 4bc (x+1/4,y+1/4,z+1/4)'
_cod_original_formula_sum
;
C1.896 Al11.448 Ca7.32 Cl0.054 K0.192 Na0.392 O53.904 S0.054 Si12.552
;
_cod_database_code 2107043

loop_
_symmetry_equiv_pos_as_xyz
x,y,z
-y+1/2,x+1/2,z+1/2
-x,-y,z
y+1/2,-x+1/2,z+1/2
-x+1/2,-y+1/2,-z+1/2
y,-x,-z
x+1/2,y+1/2,-z+1/2
-y,x,-z

loop_
_atom_site_label
_atom_site_type_symbol
_atom_site_fract_x
_atom_site_fract_y
_atom_site_fract_z
_atom_site_occupancy
_atom_site_U_iso_or_equiv
O2 O-2 0.6871 0.8732 0.9999 1 0.0
Al3 Al+3 0.413 0.8401 0.7072 0.477 0.0
O5 O-2 0.2674 0.3645 0.8245 1 0.0
K1 K+1 0.3565 0.2807 0.5001 0.024 0.0
O6 O-2 0.3643 0.7345 0.8269 1 0.0
S1 S+6 0.5 0.5 0.5 0.027 0.0
Si2 Si+4 0.6599 0.9129 0.793 0.523 0.0
Al2 Al+3 0.6599 0.9129 0.793 0.477 0.0
Si1 Si+4 0.3395 0.4074 0 0.523 0.0
Cl1 Cl-1 0.5 0.5 0.5 0.027 0.0
O3 O-2 0.3491 0.9495 0.7941 1 0.0
Na1 Na+1 0.3565 0.2807 0.5001 0.049 0.0
O4 O-2 0.5504 0.8491 0.7055 1 0.0
Si3 Si+4 0.413 0.8401 0.7072 0.523 0.0
C1 C+4 0.5 0.5 0.5 0.948 0.0
Ca1 Ca+2 0.3565 0.2807 0.5001 0.915 0.0
O1 O-2 0.4593 0.3475 0.9999 1 0.0
Al1 Al+3 0.3395 0.4074 0 0.477 0.0
O7 O-2 0.3995 0.4865 0.5001 0.75 0.0
